data_2101719
loop_
_publ_author_name
'Marsh, R. E.'

_publ_section_title
;
 The perils of <i>Cc</i> revisited
;
_journal_issue 2
_journal_name_full 'Acta Crystallographica Section B'
_journal_page_first 317
_journal_page_last 322
_journal_paper_doi 10.1107/S010876819601381X
_journal_volume 53
_journal_year 1997
_chemical_formula_moiety 'C16 H21 N O Cl3 Cu P'
_chemical_formula_sum 'C16 H21 Cl3 Cu N O P'
_space_group_IT_number 15
_symmetry_cell_setting monoclinic
_symmetry_space_group_name_Hall '-C 2yc'
_symmetry_space_group_name_H-M 'C 1 2/c 1'
_audit_creation_method CSD-QUEST3D-V5
_cell_angle_alpha 90
_cell_angle_beta 91.00(10)
_cell_angle_gamma 90
_cell_formula_units_Z 8
_cell_length_a 12.700(10)
_cell_length_b 12.600(10)
_cell_length_c 24.45(2)
_cell_volume 3912(5)
_cod_data_source_file an0533.cif
_cod_data_source_block CSD_CIF_MIF_CPOECU01
_cod_depositor_comments
;
  Marking attached hydrogen atoms.

  Antanas Vaitkus,
  2017-08-02

  Added moiety chemical formula from Marsh (1997) paper. The summary
  chemical formula is calculated from moiety formula using 'AdHocParser'
  (svn://www.crystallography.net/cod-tools/trunk/Formulae/AdHocParser.yp,
  revision 1441.)

  Andrius Merkys
  2013-11-06
;
_cod_original_sg_symbol_H-M 'C 2/c'
_cod_database_code 2101719

loop_
_symmetry_equiv_pos_as_xyz
x,y,z
-x,y,1/2-z
1/2+x,1/2+y,z
1/2-x,1/2+y,1/2-z
-x,-y,-z
x,-y,-1/2+z
-1/2-x,-1/2-y,-z
-1/2+x,-1/2-y,-1/2+z

loop_
_atom_site_label
_atom_site_fract_x
_atom_site_fract_y
_atom_site_fract_z
_atom_site_type_symbol
_atom_site_attached_hydrogens
Cl1 .6802 .2586 -.0788 Cl 0
Cl2 .3830 .2434 -.0248 Cl 0
Cl3 .4944 .0935 -.1306 Cl 0
Cu1 .5078 .2474 -.0888 Cu 0
C1 .2962 .4876 -.0824 C 2
C2 .3722 .3519 -.2195 C 1
C3 .4652 .6052 -.1400 C 0
C4 .5392 .6030 -.1792 C 1
C5 .5957 .6980 -.1918 C 1
C6 .5724 .7910 -.1626 C 1
C7 .4932 .7906 -.1190 C 1
C8 .4399 .6935 -.1106 C 1
C9 .3328 .5056 -.0216 C 2
C10 .2943 .4521 .0737 C 3
C11 .1523 .5324 .0135 C 3
C12 .3374 .4428 -.1925 C 0
C13 .2586 .5078 -.2126 C 1
C14 .2062 .4810 -.2644 C 1
C15 .2424 .3896 -.2908 C 1
C16 .3243 .3238 -.2695 C 1
N1 .2490 .4652 .0157 N 1
O1 .4828 .3973 -.1120 O 0
P1 .4028 .4778 -.1292 P 0

loop_
_atom_type_symbol
C
Cl
Cu
N
O
P
